data_7056760
loop_
_publ_author_name
'Haldar, Shobhraj'
'Vijaykumar, Gonela'
'Carrella, Luca'
'Musie, Ghezai T.'
'Bera, Manindranath'

_publ_section_title
;
 Structure and properties of a novel staircase-like decanuclear [CuII10]
 cluster supported by carbonate and carboxylate bridges
;
_journal_issue 2
_journal_name_full 'New Journal of Chemistry'
_journal_page_first 1276
_journal_paper_doi 10.1039/C7NJ03714G
_journal_volume 42
_journal_year 2018
_chemical_formula_moiety '2(C65 H62 Cu5 N8 O17), 7.83(H2 O), 3.33(C H4 O)'
_chemical_formula_sum 'C133.33 H152.98 Cu10 N16 O45.16'
_chemical_formula_weight 3337.74
_space_group_crystal_system triclinic
_space_group_IT_number 2
_space_group_name_Hall '-P 1'
_space_group_name_H-M_alt 'P -1'
_symmetry_space_group_name_Hall '-P 1'
_symmetry_space_group_name_H-M 'P -1'
_atom_sites_solution_hydrogens mixed
_audit_creation_date 2016-03-09
_audit_creation_method
;
Olex2 1.2
(compiled 2016.02.19 svn.r3266 for OlexSys, GUI svn.r5155)
;
_audit_update_record
;
2017-08-04 deposited with the CCDC.
2017-11-28 downloaded from the CCDC.
;
_cell_angle_alpha 86.086(4)
_cell_angle_beta 84.022(4)
_cell_angle_gamma 69.942(5)
_cell_formula_units_Z 1
_cell_length_a 12.9346(7)
_cell_length_b 16.1294(9)
_cell_length_c 18.8407(9)
_cell_measurement_reflns_used 8677
_cell_measurement_temperature 293(2)
_cell_measurement_theta_max 27.7730
_cell_measurement_theta_min 1.7420
_cell_volume 3670.0(4)
_computing_molecular_graphics 'Olex2 (Dolomanov et al., 2009)'
_computing_publication_material 'Olex2 (Dolomanov et al., 2009)'
_computing_structure_refinement 'ShelXL (Sheldrick, 2015)'
_computing_structure_solution 'SIR-97/(Altomare, 1997)'
_diffrn_ambient_temperature 293(2)
_diffrn_measured_fraction_theta_full 1.000
_diffrn_measured_fraction_theta_max 0.874
_diffrn_measurement_device_type 'SuperNova, Dual, Cu at zero, Eos'
_diffrn_measurement_method 'OMEGA-PHI SCAN'
_diffrn_radiation_type 'Mo K\a'
_diffrn_radiation_wavelength 0.71073
_diffrn_reflns_av_R_equivalents 0.0347
_diffrn_reflns_av_unetI/netI 0.0597
_diffrn_reflns_Laue_measured_fraction_full 1.000
_diffrn_reflns_Laue_measured_fraction_max 0.874
_diffrn_reflns_limit_h_max 16
_diffrn_reflns_limit_h_min -16
_diffrn_reflns_limit_k_max 20
_diffrn_reflns_limit_k_min -20
_diffrn_reflns_limit_l_max 23
_diffrn_reflns_limit_l_min -23
_diffrn_reflns_number 26348
_diffrn_reflns_point_group_measured_fraction_full 1.000
_diffrn_reflns_point_group_measured_fraction_max 0.874
_diffrn_reflns_theta_full 25.242
_diffrn_reflns_theta_max 28.311
_diffrn_reflns_theta_min 1.682
_diffrn_source 'SuperNova (Mo) X-ray Source'
_exptl_absorpt_coefficient_mu 1.504
_exptl_absorpt_correction_type multi-scan
_exptl_absorpt_process_details 'BRUKER SADABS'
_exptl_crystal_colour blue
_exptl_crystal_density_diffrn 1.503
_exptl_crystal_density_method 'not measured'
_exptl_crystal_description block
_exptl_crystal_F_000 1701
_exptl_crystal_size_max 0.31
_exptl_crystal_size_mid 0.23
_exptl_crystal_size_min 0.19
_exptl_transmission_factor_max 0.675
_exptl_transmission_factor_min 0.492
_platon_squeeze_details
;
;
_refine_diff_density_max 2.557
_refine_diff_density_min -1.319
_refine_diff_density_rms 0.136
_refine_ls_extinction_method none
_refine_ls_goodness_of_fit_ref 1.095
_refine_ls_hydrogen_treatment mixed
_refine_ls_matrix_type full
_refine_ls_number_parameters 962
_refine_ls_number_reflns 15980
_refine_ls_number_restraints 32
_refine_ls_restrained_S_all 1.097
_refine_ls_R_factor_all 0.0878
_refine_ls_R_factor_gt 0.0716
_refine_ls_shift/su_max 0.001
_refine_ls_shift/su_mean 0.000
_refine_ls_structure_factor_coef Fsqd
_refine_ls_weighting_details
;
 w=1/[\s^2^(Fo^2^)+(0.0656P)^2^+21.5432P]
 where P=(Fo^2^+2Fc^2^)/3
;
_refine_ls_weighting_scheme calc
_refine_ls_wR_factor_gt 0.1777
_refine_ls_wR_factor_ref 0.1855
_reflns_Friedel_coverage 0.000
_reflns_number_gt 12832
_reflns_number_total 15980
_reflns_threshold_expression 'I > 2\s(I)'
_cod_data_source_file c7nj03714g2.cif
_cod_data_source_block Cu10
_cod_depositor_comments
;
The following automatic conversions were performed:

'_exptl_absorpt_correction_type' value 'MULTI-SCAN' changed to
'multi-scan' according to
/home/data/users/saulius/crontab/automatic-downloads/rss-feeds/RSC/lib/dictionaries/cif_core.dic
dictionary named 'cif_core.dic' version 2.4.2 from 2011-04-26.

Automatic conversion script
Id: cif_fix_values 4973 2017-02-22 13:04:09Z antanas 

 Adding full bibliography for 7056760.cif.
;
_cod_original_cell_volume 3669.9(4)
_cod_database_code 7056760
_shelxl_version_number 2012-9
_shelx_space_group_comment
;
The symmetry employed for this shelxl refinement is uniquely defined
by the following loop, which should always be used as a source of
symmetry information in preference to the above space-group names.
They are only intended as comments.
;
_olex2_refinement_description
;
1. Fixed Uiso
 At 1.2 times of:
  All C(H) groups, All C(H,H) groups
 At 1.5 times of:
  All C(H,H,H) groups, All O(H) groups
2. Restrained distances
 O17-H17
 0.85 with sigma of 0.01
 C65-H17
 1.853717 with sigma of 0.02
3. Uiso/Uaniso restraints and constraints
Uanis(O26) \\sim Ueq: with sigma of 0.05 and sigma for terminal atoms of 0.01
Uanis(C67) \\sim Ueq, Uanis(O19) \\sim Ueq, Uanis(O22) \\sim Ueq, Uanis(O23)
\\sim Ueq: with sigma of 0.01 and sigma for terminal atoms of 0.02
4. Others
 Fixed Sof: O19(0.66667) H19(0.66667) O23(0.33333) O24(0.5) O25(0.25)
 C67(0.66667) H67A(0.66667) H67B(0.66667) H67C(0.66667) O26(0.5) O22(0.33333)
5.a Riding coordinates:
 O19(H19)
5.b Ternary CH refined with riding coordinates:
 C1(H1), C32(H32)
5.c Secondary CH2 refined with riding coordinates:
 C26(H26A,H26B), C34(H34A,H34B), C33(H33A,H33B), C3(H3A,H3B), C35(H35A,H35B),
 C2(H2A,H2B), C12(H12A,H12B), C4(H4A,H4B), C43(H43A,H43B), C49(H49A,H49B),
 C57(H57A,H57B), C18(H18A,H18B)
5.d Aromatic/amide H refined with riding coordinates:
 C29(H29), C21(H21), C9(H9), C47(H47), C7(H7), C53(H53), C23(H23), C30(H30),
 C20(H20), C61(H61), C6(H6), C28(H28), C37(H37), C51(H51), C54(H54), C62(H62),
 C40(H40), C14(H14), C31(H31), C52(H52), C46(H46), C22(H22), C16(H16), C8(H8),
 C38(H38), C45(H45), C39(H39), C48(H48), C59(H59), C17(H17A), C15(H15), C60(H60)
5.e Idealised Me refined as rotating group:
 C65(H65A,H65B,H65C), C66(H66A,H66B,H66C), C67(H67A,H67B,H67C)
5.f Idealised tetrahedral OH refined as rotating group:
 O18(H18)
;
_olex2_submission_special_instructions 'No special instructions were received'

loop_
_space_group_symop_operation_xyz
'x, y, z'
'-x, -y, -z'

loop_
_atom_site_label
_atom_site_type_symbol
_atom_site_fract_x
_atom_site_fract_y
_atom_site_fract_z
_atom_site_U_iso_or_equiv
_atom_site_adp_type
_atom_site_occupancy
_atom_site_site_symmetry_order
_atom_site_calc_flag
_atom_site_refinement_flags_posn
_atom_site_refinement_flags_adp
_atom_site_refinement_flags_occupancy
_atom_site_disorder_assembly
_atom_site_disorder_group
Cu2 Cu 0.63515(5) 0.17066(4) 0.27601(3) 0.01882(15) Uani 1 1 d . . . . .
Cu4 Cu 0.63907(5) 0.14136(4) 0.45479(3) 0.01984(15) Uani 1 1 d . . . . .
Cu5 Cu 0.62094(5) -0.02573(4) 0.34312(3) 0.01991(15) Uani 1 1 d . . . . .
Cu3 Cu 0.38914(5) 0.24140(4) 0.20951(3) 0.02114(15) Uani 1 1 d . . . . .
Cu1 Cu 0.65292(5) 0.20363(4) 0.10187(3) 0.02162(15) Uani 1 1 d . . . . .
O4 O 0.4784(3) 0.2141(2) 0.31232(18) 0.0206(7) Uani 1 1 d . . . . .
O7 O 0.6845(3) 0.2174(2) 0.35288(19) 0.0215(8) Uani 1 1 d . . . . .
O1 O 0.5199(3) 0.2648(2) 0.1631(2) 0.0233(8) Uani 1 1 d . . . . .
O6 O 0.6866(3) 0.0401(2) 0.39613(19) 0.0201(7) Uani 1 1 d . . . . .
O5 O 0.4868(3) 0.1942(2) 0.43088(18) 0.0224(8) Uani 1 1 d . . . . .
O10 O 0.6515(3) 0.0837(2) 0.12194(19) 0.0243(8) Uani 1 1 d . . . . .
O2 O 0.7431(3) 0.1889(3) 0.20605(19) 0.0224(8) Uani 1 1 d . . . . .
O14 O 0.4652(3) 0.0460(3) 0.3676(2) 0.0240(8) Uani 1 1 d . . . . .
O9 O 0.6481(3) 0.0545(2) 0.24000(18) 0.0199(7) Uani 1 1 d . . . . .
N4 N 0.2399(4) 0.2422(3) 0.2496(2) 0.0235(9) Uani 1 1 d . . . . .
O3 O 0.8964(3) 0.0946(3) 0.2476(2) 0.0340(10) Uani 1 1 d . . . . .
O8 O 0.6208(4) 0.3577(3) 0.3146(2) 0.0370(10) Uani 1 1 d . . . . .
N7 N 0.6082(4) 0.2215(3) 0.5356(2) 0.0244(10) Uani 1 1 d . . . . .
O12 O 0.3565(4) 0.1837(4) 0.0949(2) 0.0437(12) Uani 1 1 d . . . . .
O11 O 0.4296(3) 0.1153(3) 0.1878(3) 0.0368(10) Uani 1 1 d . . . . .
O16 O 0.4753(4) -0.0589(3) 0.4470(2) 0.0387(11) Uani 1 1 d . . . . .
N3 N 0.7747(4) 0.1626(3) 0.0244(2) 0.0271(10) Uani 1 1 d . . . . .
N5 N 0.7981(4) 0.1102(3) 0.4774(2) 0.0225(9) Uani 1 1 d . . . . .
N1 N 0.6777(4) 0.3194(3) 0.0824(2) 0.0252(10) Uani 1 1 d . . . . .
N6 N 0.7734(4) -0.1162(3) 0.3292(2) 0.0227(9) Uani 1 1 d . . . . .
C64 C 0.4188(4) 0.0083(3) 0.4167(2) 0.0173(10) Uani 1 1 d . . . . .
C1 C 0.5036(4) 0.3568(4) 0.1611(3) 0.0237(11) Uani 1 1 d . . . . .
H1 H 0.5331 0.3708 0.2028 0.028 Uiso 1 1 calc R . . . .
C44 C 0.6951(5) 0.2073(4) 0.5734(3) 0.0261(12) Uani 1 1 d . . . . .
C24 C 0.3222(4) 0.2904(4) 0.3924(3) 0.0209(11) Uani 1 1 d . . . . .
O15 O 0.3180(4) 0.0424(4) 0.4294(3) 0.0535(14) Uani 1 1 d . . . . .
C25 C 0.4391(4) 0.2275(3) 0.3773(3) 0.0203(10) Uani 1 1 d . . . . .
N8 N 0.5762(4) -0.1125(3) 0.2966(2) 0.0279(10) Uani 1 1 d . . . . .
C42 C 0.6750(5) 0.2998(4) 0.3554(3) 0.0266(12) Uani 1 1 d . . . . .
C10 C 0.9146(4) 0.1997(4) 0.1561(3) 0.0243(11) Uani 1 1 d . . . . .
C26 C 0.2025(4) 0.3931(4) 0.2094(3) 0.0268(12) Uani 1 1 d . . . . .
H26A H 0.1933 0.3991 0.1586 0.032 Uiso 1 1 calc R . . . .
H26B H 0.1595 0.4489 0.2307 0.032 Uiso 1 1 calc R . . . .
C32 C 0.8046(4) -0.0036(4) 0.3945(3) 0.0227(11) Uani 1 1 d . . . . .
H32 H 0.8409 0.0177 0.3526 0.027 Uiso 1 1 calc R . . . .
C34 C 0.8287(5) -0.1014(4) 0.3902(3) 0.0270(12) Uani 1 1 d . . . . .
H34A H 0.9078 -0.1318 0.3831 0.032 Uiso 1 1 calc R . . . .
H34B H 0.8011 -0.1244 0.4343 0.032 Uiso 1 1 calc R . . . .
C29 C 0.0234(5) 0.2651(5) 0.2945(3) 0.0366(15) Uani 1 1 d . . . . .
H29 H -0.0502 0.2725 0.3086 0.044 Uiso 1 1 calc R . . . .
C33 C 0.8480(4) 0.0145(4) 0.4625(3) 0.0245(11) Uani 1 1 d . . . . .
H33A H 0.8288 -0.0203 0.5024 0.029 Uiso 1 1 calc R . . . .
H33B H 0.9278 -0.0023 0.4562 0.029 Uiso 1 1 calc R . . . .
C21 C 0.1129(5) 0.4040(4) 0.4379(3) 0.0334(14) Uani 1 1 d . . . . .
H21 H 0.0430 0.4423 0.4528 0.040 Uiso 1 1 calc R . . . .
O17 O 0.5345(4) 0.2218(4) 0.0055(3) 0.0600(16) Uani 1 1 d D . . . .
H17 H 0.471(4) 0.230(5) 0.027(4) 0.090 Uiso 1 1 d DR . . . .
C36 C 0.8222(5) 0.2584(4) 0.4453(3) 0.0278(12) Uani 1 1 d . . . . .
C9 C 1.0277(4) 0.1529(4) 0.1440(3) 0.0276(12) Uani 1 1 d . . . . .
H9 H 1.0569 0.0964 0.1644 0.033 Uiso 1 1 calc R . . . .
N2 N 0.3212(4) 0.3720(3) 0.2204(2) 0.0234(9) Uani 1 1 d . . . . .
C50 C 0.7992(4) -0.1255(4) 0.1950(3) 0.0246(11) Uani 1 1 d . . . . .
C47 C 0.5048(6) 0.3448(4) 0.6064(4) 0.0407(16) Uani 1 1 d . . . . .
H47 H 0.4389 0.3906 0.6171 0.049 Uiso 1 1 calc R . . . .
C58 C 0.6541(5) -0.1926(4) 0.2951(3) 0.0323(13) Uani 1 1 d . . . . .
C7 C 1.0549(5) 0.2736(5) 0.0736(3) 0.0344(14) Uani 1 1 d . . . . .
H7 H 1.1013 0.2993 0.0468 0.041 Uiso 1 1 calc R . . . .
C11 C 0.8499(4) 0.1567(4) 0.2073(3) 0.0232(11) Uani 1 1 d . . . . .
C53 C 0.7324(5) -0.1748(4) 0.0715(3) 0.0299(12) Uani 1 1 d . . . . .
H53 H 0.7083 -0.1917 0.0319 0.036 Uiso 1 1 calc R . . . .
C23 C 0.2610(4) 0.2678(4) 0.4516(3) 0.0263(12) Uani 1 1 d . . . . .
H23 H 0.2909 0.2143 0.4764 0.032 Uiso 1 1 calc R . . . .
C30 C 0.1045(5) 0.1839(4) 0.3050(3) 0.0304(13) Uani 1 1 d . . . . .
H30 H 0.0869 0.1367 0.3274 0.037 Uiso 1 1 calc R . . . .
C41 C 0.7359(5) 0.3210(4) 0.4116(3) 0.0304(13) Uani 1 1 d . . . . .
C20 C 0.1729(5) 0.4273(4) 0.3801(3) 0.0312(13) Uani 1 1 d . . . . .
H20 H 0.1431 0.4820 0.3570 0.037 Uiso 1 1 calc R . . . .
C56 C 0.6675(4) 0.0316(4) 0.1750(3) 0.0205(10) Uani 1 1 d . . . . .
C55 C 0.7153(4) -0.0640(4) 0.1570(3) 0.0231(11) Uani 1 1 d . . . . .
C3 C 0.3796(5) 0.4095(4) 0.1621(3) 0.0265(12) Uani 1 1 d . . . . .
H3A H 0.3664 0.4712 0.1702 0.032 Uiso 1 1 calc R . . . .
H3B H 0.3528 0.4056 0.1167 0.032 Uiso 1 1 calc R . . . .
C19 C 0.2776(4) 0.3708(4) 0.3551(3) 0.0234(11) Uani 1 1 d . . . . .
C35 C 0.8625(4) 0.1603(4) 0.4340(3) 0.0258(12) Uani 1 1 d . . . . .
H35A H 0.8607 0.1510 0.3839 0.031 Uiso 1 1 calc R . . . .
H35B H 0.9389 0.1357 0.4451 0.031 Uiso 1 1 calc R . . . .
C61 C 0.4637(6) -0.1616(5) 0.2301(3) 0.0397(16) Uani 1 1 d . . . . .
H61 H 0.3978 -0.1500 0.2094 0.048 Uiso 1 1 calc R . . . .
O21 O 0.4854(6) 0.5903(5) 0.1521(4) 0.087(2) Uani 1 1 d . . . . .
C6 C 0.9422(5) 0.3201(4) 0.0852(3) 0.0326(13) Uani 1 1 d . . . . .
H6 H 0.9144 0.3773 0.0660 0.039 Uiso 1 1 calc R . . . .
C28 C 0.0519(5) 0.3349(4) 0.2632(3) 0.0304(13) Uani 1 1 d . . . . .
H28 H -0.0019 0.3898 0.2563 0.036 Uiso 1 1 calc R . . . .
C13 C 0.7990(5) 0.2279(4) -0.0119(3) 0.0299(13) Uani 1 1 d . . . . .
C37 C 0.8768(6) 0.2888(5) 0.4927(3) 0.0377(15) Uani 1 1 d . . . . .
H37 H 0.9378 0.2488 0.5130 0.045 Uiso 1 1 calc R . . . .
O20 O 0.6210(6) 0.5195(4) 0.2608(3) 0.0669(18) Uani 1 1 d . . . . .
C51 C 0.8491(5) -0.2095(4) 0.1674(3) 0.0319(13) Uani 1 1 d . . . . .
H51 H 0.9065 -0.2504 0.1904 0.038 Uiso 1 1 calc R . . . .
C2 C 0.5624(4) 0.3826(4) 0.0928(3) 0.0264(12) Uani 1 1 d . . . . .
H2A H 0.5226 0.3820 0.0521 0.032 Uiso 1 1 calc R . . . .
H2B H 0.5638 0.4420 0.0963 0.032 Uiso 1 1 calc R . . . .
C63 C 0.3957(4) 0.1128(4) 0.1288(3) 0.0273(12) Uani 1 1 d . . . . .
C54 C 0.6842(4) -0.0888(4) 0.0959(3) 0.0257(11) Uani 1 1 d . . . . .
H54 H 0.6301 -0.0476 0.0706 0.031 Uiso 1 1 calc R . . . .
C62 C 0.4836(5) -0.0971(4) 0.2641(3) 0.0310(13) Uani 1 1 d . . . . .
H62 H 0.4312 -0.0407 0.2648 0.037 Uiso 1 1 calc R . . . .
C5 C 0.8696(4) 0.2840(4) 0.1246(3) 0.0268(12) Uani 1 1 d . . . . .
C12 C 0.7249(5) 0.3200(4) 0.0072(3) 0.0309(13) Uani 1 1 d . . . . .
H12A H 0.7670 0.3599 0.0012 0.037 Uiso 1 1 calc R . . . .
H12B H 0.6658 0.3407 -0.0243 0.037 Uiso 1 1 calc R . . . .
C4 C 0.7490(5) 0.3412(4) 0.1323(3) 0.0251(11) Uani 1 1 d . . . . .
H4A H 0.7437 0.4024 0.1236 0.030 Uiso 1 1 calc R . . . .
H4B H 0.7196 0.3351 0.1811 0.030 Uiso 1 1 calc R . . . .
C40 C 0.7014(7) 0.4100(5) 0.4294(4) 0.052(2) Uani 1 1 d . . . . .
H40 H 0.6427 0.4510 0.4077 0.062 Uiso 1 1 calc R . . . .
C14 C 0.8828(5) 0.2134(5) -0.0679(3) 0.0388(15) Uani 1 1 d . . . . .
H14 H 0.9018 0.2598 -0.0907 0.047 Uiso 1 1 calc R . . . .
C31 C 0.2118(5) 0.1752(4) 0.2812(3) 0.0274(12) Uani 1 1 d . . . . .
H31 H 0.2669 0.1209 0.2874 0.033 Uiso 1 1 calc R . . . .
C43 C 0.7918(5) 0.1266(4) 0.5551(3) 0.0267(12) Uani 1 1 d . . . . .
H43A H 0.8593 0.1346 0.5661 0.032 Uiso 1 1 calc R . . . .
H43B H 0.7839 0.0761 0.5832 0.032 Uiso 1 1 calc R . . . .
C27 C 0.1616(4) 0.3218(4) 0.2422(3) 0.0242(11) Uani 1 1 d . . . . .
C52 C 0.8159(5) -0.2337(4) 0.1071(3) 0.0339(14) Uani 1 1 d . . . . .
H52 H 0.8504 -0.2905 0.0905 0.041 Uiso 1 1 calc R . . . .
C46 C 0.5958(6) 0.3309(5) 0.6451(4) 0.0437(17) Uani 1 1 d . . . . .
H46 H 0.5915 0.3683 0.6816 0.052 Uiso 1 1 calc R . . . .
C22 C 0.1563(5) 0.3241(4) 0.4737(3) 0.0325(14) Uani 1 1 d . . . . .
H22 H 0.1156 0.3079 0.5124 0.039 Uiso 1 1 calc R . . . .
C49 C 0.8405(4) -0.1049(4) 0.2609(3) 0.0254(11) Uani 1 1 d . . . . .
H49A H 0.8398 -0.0445 0.2565 0.030 Uiso 1 1 calc R . . . .
H49B H 0.9165 -0.1432 0.2639 0.030 Uiso 1 1 calc R . . . .
C16 C 0.9094(5) 0.0594(5) -0.0524(3) 0.0411(16) Uani 1 1 d . . . . .
H16 H 0.9447 0.0014 -0.0661 0.049 Uiso 1 1 calc R . . . .
C8 C 1.0964(5) 0.1895(5) 0.1022(3) 0.0319(13) Uani 1 1 d . . . . .
H8 H 1.1710 0.1570 0.0935 0.038 Uiso 1 1 calc R . . . .
C38 C 0.8426(7) 0.3764(5) 0.5101(4) 0.053(2) Uani 1 1 d . . . . .
H38 H 0.8793 0.3942 0.5428 0.063 Uiso 1 1 calc R . . . .
C57 C 0.7542(5) -0.2014(4) 0.3336(3) 0.0330(13) Uani 1 1 d . . . . .
H57A H 0.7424 -0.2188 0.3833 0.040 Uiso 1 1 calc R . . . .
H57B H 0.8185 -0.2465 0.3121 0.040 Uiso 1 1 calc R . . . .
C45 C 0.6916(6) 0.2622(4) 0.6293(3) 0.0348(14) Uani 1 1 d . . . . .
H45 H 0.7528 0.2520 0.6549 0.042 Uiso 1 1 calc R . . . .
C18 C 0.3364(5) 0.4023(4) 0.2911(3) 0.0257(11) Uani 1 1 d . . . . .
H18A H 0.3104 0.4663 0.2898 0.031 Uiso 1 1 calc R . . . .
H18B H 0.4148 0.3820 0.2975 0.031 Uiso 1 1 calc R . . . .
C39 C 0.7539(9) 0.4380(5) 0.4791(5) 0.063(3) Uani 1 1 d . . . . .
H39 H 0.7299 0.4969 0.4912 0.075 Uiso 1 1 calc R . . . .
C48 C 0.5147(5) 0.2895(4) 0.5522(3) 0.0342(14) Uani 1 1 d . . . . .
H48 H 0.4545 0.2992 0.5257 0.041 Uiso 1 1 calc R . . . .
C59 C 0.6396(7) -0.2597(5) 0.2605(4) 0.0446(17) Uani 1 1 d . . . . .
H59 H 0.6939 -0.3153 0.2594 0.054 Uiso 1 1 calc R . . . .
C17 C 0.8281(5) 0.0788(4) 0.0050(3) 0.0335(14) Uani 1 1 d . . . . .
H17A H 0.8105 0.0331 0.0301 0.040 Uiso 1 1 calc R . . . .
C15 C 0.9362(5) 0.1269(5) -0.0878(3) 0.0450(18) Uani 1 1 d . . . . .
H15 H 0.9907 0.1148 -0.1257 0.054 Uiso 1 1 calc R . . . .
C60 C 0.5437(7) -0.2441(5) 0.2273(4) 0.0510(19) Uani 1 1 d . . . . .
H60 H 0.5333 -0.2888 0.2034 0.061 Uiso 1 1 calc R . . . .
C65 C 0.5567(7) 0.1551(8) -0.0433(5) 0.081(4) Uani 1 1 d D . . . .
H65A H 0.6223 0.1522 -0.0735 0.122 Uiso 1 1 calc GR . . . .
H65B H 0.4956 0.1678 -0.0720 0.122 Uiso 1 1 calc GR . . . .
H65C H 0.5676 0.0995 -0.0179 0.122 Uiso 1 1 calc GR . . . .
O13 O 0.3989(5) 0.0419(4) 0.1052(4) 0.0710(19) Uani 1 1 d . . . . .
O18 O 0.0697(4) -0.0210(5) 0.3165(3) 0.0641(17) Uani 1 1 d . . . . .
H18 H 0.0150 0.0060 0.2954 0.096 Uiso 1 1 calc GR . . . .
O19 O -0.1574(10) 0.5381(8) 0.2754(8) 0.123(6) Uani 0.6667 1 d . U P A 1
H19 H -0.1145 0.5689 0.2318 0.185 Uiso 0.6667 1 d R . P A 1
C66 C 0.1602(9) -0.0569(7) 0.2666(6) 0.085(3) Uani 1 1 d . . . . .
H66A H 0.1381 -0.0843 0.2300 0.128 Uiso 1 1 calc GR . . . .
H66B H 0.2186 -0.1002 0.2901 0.128 Uiso 1 1 calc GR . . . .
H66C H 0.1858 -0.0108 0.2455 0.128 Uiso 1 1 calc GR . . . .
O23 O -0.1818(13) 0.5282(10) 0.1988(9) 0.052(4) Uani 0.3333 1 d . U P B 2
O24 O 0.8663(14) 0.4247(10) -0.1023(9) 0.102(6) Uani 0.5 1 d . . P C 1
O25 O 1.013(3) 0.4657(13) -0.0533(17) 0.085(9) Uani 0.25 1 d . . P D 2
C67 C -0.1546(15) 0.5569(11) 0.3452(10) 0.084(5) Uani 0.6667 1 d . U P A 1
H67A H -0.1003 0.5846 0.3478 0.127 Uiso 0.6667 1 calc GR . P A 1
H67B H -0.1357 0.5031 0.3739 0.127 Uiso 0.6667 1 calc GR . P A 1
H67C H -0.2258 0.5960 0.3627 0.127 Uiso 0.6667 1 calc GR . P A 1
O26 O 1.0461(17) 0.4578(13) -0.1474(12) 0.130(7) Uani 0.5 1 d . U P E 1
O22 O -0.058(2) 0.5684(14) 0.2885(16) 0.102(7) Uani 0.3333 1 d . U P F 2

loop_
_atom_site_aniso_label
_atom_site_aniso_U_11
_atom_site_aniso_U_22
_atom_site_aniso_U_33
_atom_site_aniso_U_23
_atom_site_aniso_U_13
_atom_site_aniso_U_12
Cu2 0.0121(3) 0.0271(3) 0.0173(3) -0.0076(2) 0.0013(2) -0.0062(2)
Cu4 0.0130(3) 0.0283(3) 0.0172(3) -0.0070(2) -0.0006(2) -0.0046(2)
Cu5 0.0140(3) 0.0270(3) 0.0187(3) -0.0057(2) 0.0005(2) -0.0065(2)
Cu3 0.0135(3) 0.0257(3) 0.0225(3) -0.0078(3) -0.0016(2) -0.0032(2)
Cu1 0.0160(3) 0.0282(3) 0.0185(3) -0.0066(2) 0.0004(2) -0.0043(3)
O4 0.0137(17) 0.0278(19) 0.0176(17) -0.0064(14) -0.0005(13) -0.0029(14)
O7 0.0209(18) 0.0266(19) 0.0201(18) -0.0058(15) -0.0026(14) -0.0108(15)
O1 0.0181(18) 0.0252(19) 0.0248(19) -0.0057(15) -0.0012(15) -0.0043(15)
O6 0.0113(16) 0.0249(18) 0.0219(18) -0.0089(14) -0.0014(13) -0.0015(14)
O5 0.0156(17) 0.032(2) 0.0167(17) -0.0067(15) -0.0012(14) -0.0039(15)
O10 0.0219(19) 0.028(2) 0.0204(18) -0.0088(15) -0.0009(15) -0.0034(16)
O2 0.0126(17) 0.035(2) 0.0197(18) -0.0030(15) 0.0006(14) -0.0086(15)
O14 0.0136(17) 0.031(2) 0.027(2) -0.0055(16) 0.0012(14) -0.0066(15)
O9 0.0139(17) 0.0271(19) 0.0175(17) -0.0059(14) 0.0009(13) -0.0050(14)
N4 0.017(2) 0.034(3) 0.019(2) -0.0084(18) -0.0016(17) -0.0070(19)
O3 0.0132(18) 0.045(3) 0.038(2) 0.0091(19) 0.0002(16) -0.0045(17)
O8 0.047(3) 0.029(2) 0.042(3) 0.0000(19) -0.022(2) -0.016(2)
N7 0.024(2) 0.029(2) 0.021(2) -0.0076(18) 0.0008(18) -0.0097(19)
O12 0.033(2) 0.064(3) 0.035(2) -0.016(2) 0.000(2) -0.016(2)
O11 0.018(2) 0.037(2) 0.055(3) -0.018(2) -0.0034(19) -0.0066(18)
O16 0.051(3) 0.044(3) 0.026(2) -0.0085(19) 0.008(2) -0.024(2)
N3 0.019(2) 0.040(3) 0.021(2) -0.010(2) 0.0007(18) -0.007(2)
N5 0.016(2) 0.036(3) 0.017(2) -0.0017(18) -0.0032(16) -0.0106(19)
N1 0.022(2) 0.032(3) 0.019(2) -0.0032(19) -0.0003(18) -0.007(2)
N6 0.019(2) 0.029(2) 0.017(2) -0.0069(18) -0.0032(17) -0.0037(18)
C64 0.017(2) 0.023(3) 0.013(2) -0.0037(19) 0.0031(18) -0.009(2)
C1 0.020(3) 0.026(3) 0.022(3) -0.006(2) -0.002(2) -0.004(2)
C44 0.028(3) 0.037(3) 0.017(2) -0.005(2) -0.002(2) -0.015(2)
C24 0.012(2) 0.030(3) 0.019(2) -0.010(2) -0.0012(18) -0.003(2)
O15 0.026(3) 0.084(4) 0.052(3) -0.011(3) 0.014(2) -0.024(3)
C25 0.012(2) 0.026(3) 0.023(3) -0.009(2) -0.0001(19) -0.004(2)
N8 0.028(3) 0.039(3) 0.022(2) -0.007(2) 0.0043(19) -0.018(2)
C42 0.024(3) 0.037(3) 0.022(3) -0.001(2) -0.003(2) -0.015(2)
C10 0.017(3) 0.035(3) 0.022(3) -0.009(2) 0.000(2) -0.010(2)
C26 0.015(2) 0.037(3) 0.023(3) -0.010(2) -0.004(2) 0.002(2)
C32 0.009(2) 0.037(3) 0.019(2) -0.004(2) 0.0008(18) -0.004(2)
C34 0.022(3) 0.033(3) 0.020(3) -0.005(2) -0.003(2) -0.001(2)
C29 0.021(3) 0.061(4) 0.029(3) -0.014(3) 0.006(2) -0.015(3)
C33 0.013(2) 0.038(3) 0.021(3) -0.004(2) -0.0004(19) -0.006(2)
C21 0.019(3) 0.045(4) 0.027(3) -0.018(3) 0.003(2) 0.002(2)
O17 0.035(3) 0.093(4) 0.047(3) -0.028(3) -0.012(2) -0.008(3)
C36 0.029(3) 0.041(3) 0.022(3) 0.001(2) -0.003(2) -0.024(3)
C9 0.016(3) 0.044(3) 0.023(3) -0.008(2) -0.001(2) -0.010(2)
N2 0.017(2) 0.028(2) 0.023(2) -0.0060(18) -0.0035(17) -0.0034(18)
C50 0.019(3) 0.032(3) 0.019(3) -0.005(2) 0.003(2) -0.004(2)
C47 0.048(4) 0.035(3) 0.034(3) -0.014(3) 0.003(3) -0.006(3)
C58 0.039(3) 0.034(3) 0.025(3) -0.003(2) 0.003(2) -0.016(3)
C7 0.026(3) 0.058(4) 0.026(3) -0.008(3) 0.002(2) -0.022(3)
C11 0.016(2) 0.035(3) 0.018(2) -0.006(2) 0.0023(19) -0.008(2)
C53 0.035(3) 0.031(3) 0.024(3) -0.011(2) 0.003(2) -0.012(3)
C23 0.018(3) 0.040(3) 0.019(3) -0.006(2) -0.002(2) -0.006(2)
C30 0.027(3) 0.044(3) 0.025(3) -0.008(2) 0.001(2) -0.019(3)
C41 0.039(3) 0.036(3) 0.023(3) -0.001(2) -0.007(2) -0.021(3)
C20 0.022(3) 0.032(3) 0.033(3) -0.016(2) -0.008(2) 0.003(2)
C56 0.008(2) 0.034(3) 0.019(2) -0.005(2) -0.0025(18) -0.006(2)
C55 0.015(2) 0.031(3) 0.021(3) -0.007(2) 0.0041(19) -0.006(2)
C3 0.023(3) 0.030(3) 0.025(3) -0.005(2) -0.003(2) -0.006(2)
C19 0.016(2) 0.033(3) 0.021(3) -0.015(2) -0.001(2) -0.006(2)
C35 0.015(2) 0.044(3) 0.019(3) -0.001(2) -0.002(2) -0.012(2)
C61 0.041(4) 0.061(4) 0.030(3) -0.009(3) -0.001(3) -0.034(3)
O21 0.092(5) 0.074(4) 0.104(6) -0.051(4) 0.029(4) -0.042(4)
C6 0.035(3) 0.041(3) 0.025(3) -0.004(2) -0.003(2) -0.017(3)
C28 0.019(3) 0.039(3) 0.030(3) -0.013(2) 0.000(2) -0.003(2)
C13 0.020(3) 0.048(4) 0.021(3) -0.013(2) -0.003(2) -0.009(3)
C37 0.041(4) 0.054(4) 0.030(3) 0.007(3) -0.014(3) -0.030(3)
O20 0.095(5) 0.043(3) 0.059(4) -0.022(3) 0.037(3) -0.027(3)
C51 0.031(3) 0.030(3) 0.025(3) -0.004(2) 0.001(2) 0.002(2)
C2 0.021(3) 0.028(3) 0.026(3) -0.002(2) -0.005(2) -0.001(2)
C63 0.014(2) 0.030(3) 0.031(3) -0.011(2) 0.002(2) 0.001(2)
C54 0.019(3) 0.033(3) 0.024(3) -0.004(2) 0.000(2) -0.006(2)
C62 0.026(3) 0.049(4) 0.024(3) -0.010(3) 0.004(2) -0.020(3)
C5 0.019(3) 0.040(3) 0.024(3) -0.011(2) 0.000(2) -0.012(2)
C12 0.027(3) 0.046(4) 0.019(3) -0.002(2) -0.001(2) -0.011(3)
C4 0.024(3) 0.029(3) 0.023(3) -0.003(2) 0.000(2) -0.010(2)
C40 0.074(6) 0.039(4) 0.050(4) 0.002(3) -0.034(4) -0.021(4)
C14 0.028(3) 0.064(4) 0.023(3) -0.011(3) 0.008(2) -0.015(3)
C31 0.026(3) 0.032(3) 0.024(3) -0.005(2) -0.004(2) -0.009(2)
C43 0.022(3) 0.044(3) 0.018(3) -0.002(2) -0.004(2) -0.015(2)
C27 0.016(2) 0.035(3) 0.021(3) -0.011(2) -0.001(2) -0.005(2)
C52 0.043(4) 0.029(3) 0.023(3) -0.009(2) 0.005(3) -0.005(3)
C46 0.057(5) 0.042(4) 0.035(4) -0.015(3) -0.002(3) -0.018(3)
C22 0.016(3) 0.051(4) 0.027(3) -0.016(3) 0.005(2) -0.008(3)
C49 0.015(2) 0.032(3) 0.023(3) -0.007(2) 0.001(2) -0.001(2)
C16 0.029(3) 0.060(4) 0.029(3) -0.016(3) 0.006(3) -0.007(3)
C8 0.018(3) 0.055(4) 0.026(3) -0.009(3) 0.003(2) -0.016(3)
C38 0.082(6) 0.060(5) 0.039(4) 0.002(3) -0.030(4) -0.048(5)
C57 0.042(4) 0.028(3) 0.026(3) -0.005(2) -0.003(3) -0.008(3)
C45 0.039(4) 0.044(4) 0.027(3) -0.009(3) -0.004(3) -0.021(3)
C18 0.023(3) 0.027(3) 0.027(3) -0.008(2) -0.004(2) -0.006(2)
C39 0.102(7) 0.037(4) 0.060(5) -0.004(4) -0.040(5) -0.029(4)
C48 0.029(3) 0.039(3) 0.031(3) -0.012(3) 0.004(2) -0.007(3)
C59 0.060(5) 0.032(3) 0.044(4) -0.003(3) -0.007(3) -0.018(3)
C17 0.023(3) 0.045(4) 0.027(3) -0.014(3) 0.000(2) -0.004(3)
C15 0.027(3) 0.077(5) 0.027(3) -0.021(3) 0.010(3) -0.011(3)
C60 0.073(6) 0.049(4) 0.046(4) -0.009(3) -0.011(4) -0.037(4)
C65 0.039(5) 0.156(10) 0.054(5) -0.058(6) 0.001(4) -0.032(6)
O13 0.055(4) 0.067(4) 0.093(5) -0.049(4) -0.014(3) -0.013(3)
O18 0.029(3) 0.099(5) 0.058(3) 0.020(3) -0.016(2) -0.014(3)
O19 0.073(7) 0.100(8) 0.121(10) 0.058(7) 0.035(7) 0.044(6)
C66 0.082(8) 0.083(7) 0.078(7) 0.008(6) -0.026(6) -0.007(6)
O23 0.040(8) 0.046(8) 0.059(9) -0.013(7) 0.012(7) -0.004(6)
O24 0.096(11) 0.086(10) 0.112(12) 0.064(10) -0.016(9) -0.029(9)
O25 0.11(2) 0.018(10) 0.13(2) 0.011(12) -0.051(19) -0.006(12)
C67 0.088(10) 0.085(10) 0.103(11) 0.007(9) -0.008(9) -0.061(9)
O26 0.112(10) 0.104(9) 0.154(10) 0.038(8) 0.006(8) -0.025(7)
O22 0.099(14) 0.055(11) 0.157(17) -0.002(11) -0.044(13) -0.024(10)

loop_
_atom_type_symbol
_atom_type_description
_atom_type_scat_dispersion_real
_atom_type_scat_dispersion_imag
_atom_type_scat_source
C C 0.0033 0.0016 'International Tables Vol C Tables 4.2.6.8 and 6.1.1.4'
H H 0.0000 0.0000 'International Tables Vol C Tables 4.2.6.8 and 6.1.1.4'
Cu Cu 0.3201 1.2651 'International Tables Vol C Tables 4.2.6.8 and 6.1.1.4'
N N 0.0061 0.0033 'International Tables Vol C Tables 4.2.6.8 and 6.1.1.4'
O O 0.0106 0.0060 'International Tables Vol C Tables 4.2.6.8 and 6.1.1.4'

loop_
_geom_angle_atom_site_label_1
_geom_angle_atom_site_label_2
_geom_angle_atom_site_label_3
_geom_angle
O4 Cu2 O9 100.90(15)
O7 Cu2 O4 94.54(15)
O7 Cu2 O9 138.94(15)
O2 Cu2 O4 145.05(16)
O2 Cu2 O7 94.47(16)
O2 Cu2 O9 94.09(15)
O6 Cu4 O7 85.63(14)
O6 Cu4 O5 99.84(15)
O6 Cu4 N7 164.38(18)
O6 Cu4 N5 88.00(17)
O5 Cu4 O7 86.04(14)
O5 Cu4 N7 90.48(17)
O5 Cu4 N5 169.04(18)
N7 Cu4 O7 106.92(16)
N7 Cu4 N5 83.52(19)
N5 Cu4 O7 86.95(15)
O6 Cu5 O14 97.09(15)
O6 Cu5 O9 89.37(14)
O6 Cu5 N6 86.77(16)
O6 Cu5 N8 169.02(18)
O14 Cu5 O9 96.91(14)
O14 Cu5 N6 169.63(18)
N6 Cu5 O9 92.75(16)
N8 Cu5 O14 91.17(18)
N8 Cu5 O9 96.83(16)
N8 Cu5 N6 83.90(19)
O1 Cu3 O4 86.22(14)
O1 Cu3 N4 168.44(18)
O1 Cu3 O11 99.56(17)
O1 Cu3 N2 86.60(17)
N4 Cu3 O4 100.00(15)
N4 Cu3 N2 83.11(19)
O11 Cu3 O4 94.75(16)
O11 Cu3 N4 89.69(18)
O11 Cu3 N2 168.17(18)
N2 Cu3 O4 95.73(15)
O1 Cu1 O2 84.29(14)
O1 Cu1 N3 167.61(18)
O1 Cu1 N1 88.53(17)
O1 Cu1 O17 87.81(16)
O10 Cu1 O1 97.56(16)
O10 Cu1 O2 87.68(14)
O10 Cu1 N3 91.49(19)
O10 Cu1 N1 171.82(17)
O10 Cu1 O17 90.2(2)
O2 Cu1 O17 171.49(16)
N3 Cu1 O2 104.61(16)
N3 Cu1 N1 83.3(2)
N3 Cu1 O17 83.69(18)
N1 Cu1 O2 87.49(16)
N1 Cu1 O17 95.5(2)
Cu2 O4 Cu3 102.72(15)
C25 O4 Cu2 127.2(3)
C25 O4 Cu3 129.9(3)
Cu2 O7 Cu4 103.81(16)
C42 O7 Cu2 123.1(3)
C42 O7 Cu4 120.5(3)
Cu1 O1 Cu3 138.2(2)
C1 O1 Cu3 110.8(3)
C1 O1 Cu1 109.5(3)
Cu4 O6 Cu5 138.42(19)
C32 O6 Cu4 111.1(3)
C32 O6 Cu5 110.3(3)
C25 O5 Cu4 136.7(3)
C56 O10 Cu1 134.9(3)
Cu2 O2 Cu1 100.82(15)
C11 O2 Cu2 127.2(3)
C11 O2 Cu1 123.4(3)
C64 O14 Cu5 112.0(3)
Cu2 O9 Cu5 103.41(14)
C56 O9 Cu2 126.7(4)
C56 O9 Cu5 129.9(3)
C31 N4 Cu3 128.1(4)
C31 N4 C27 119.4(5)
C27 N4 Cu3 112.5(4)
C44 N7 Cu4 113.5(4)
C44 N7 C48 119.0(5)
C48 N7 Cu4 127.4(4)
C63 O11 Cu3 107.0(4)
C13 N3 Cu1 113.6(4)
C13 N3 C17 119.4(5)
C17 N3 Cu1 126.9(4)
C33 N5 Cu4 103.7(3)
C33 N5 C35 109.6(4)
C33 N5 C43 111.9(4)
C35 N5 Cu4 115.3(3)
C43 N5 Cu4 105.1(3)
C43 N5 C35 111.0(4)
C2 N1 Cu1 101.1(3)
C2 N1 C4 109.2(4)
C12 N1 Cu1 107.1(4)
C12 N1 C2 112.2(4)
C12 N1 C4 110.7(4)
C4 N1 Cu1 116.2(3)
C34 N6 Cu5 102.8(3)
C34 N6 C49 108.1(4)
C49 N6 Cu5 115.4(3)
C57 N6 Cu5 104.2(4)
C57 N6 C34 114.1(4)
C57 N6 C49 112.0(4)
O16 C64 O14 119.1(5)
O16 C64 O15 124.1(5)
O15 C64 O14 116.8(5)
O1 C1 H1 109.4
O1 C1 C3 109.4(4)
O1 C1 C2 110.3(4)
C3 C1 H1 109.4
C2 C1 H1 109.4
C2 C1 C3 108.8(4)
N7 C44 C43 115.2(5)
N7 C44 C45 121.6(5)
C45 C44 C43 123.1(5)
C23 C24 C25 116.0(5)
C19 C24 C25 124.0(5)
C19 C24 C23 119.8(5)
O4 C25 C24 118.7(4)
O5 C25 O4 126.6(5)
O5 C25 C24 114.6(4)
C58 N8 Cu5 112.6(4)
C58 N8 C62 120.1(5)
C62 N8 Cu5 127.1(4)
O7 C42 C41 115.5(5)
O8 C42 O7 123.0(5)
O8 C42 C41 121.4(5)
C9 C10 C11 116.0(5)
C5 C10 C9 120.0(5)
C5 C10 C11 123.9(5)
H26A C26 H26B 108.1
N2 C26 H26A 109.6
N2 C26 H26B 109.6
N2 C26 C27 110.5(4)
C27 C26 H26A 109.6
C27 C26 H26B 109.6
O6 C32 H32 109.6
O6 C32 C34 108.3(4)
O6 C32 C33 110.3(4)
C34 C32 H32 109.6
C34 C32 C33 109.3(4)
C33 C32 H32 109.6
N6 C34 C32 108.2(4)
N6 C34 H34A 110.0
N6 C34 H34B 110.0
C32 C34 H34A 110.0
C32 C34 H34B 110.0
H34A C34 H34B 108.4
C30 C29 H29 120.0
C28 C29 H29 120.0
C28 C29 C30 120.0(6)
N5 C33 C32 109.3(4)
N5 C33 H33A 109.8
N5 C33 H33B 109.8
C32 C33 H33A 109.8
C32 C33 H33B 109.8
H33A C33 H33B 108.3
C20 C21 H21 120.0
C22 C21 H21 120.0
C22 C21 C20 120.1(5)
Cu1 O17 H17 104(6)
C65 O17 Cu1 120.3(5)
C65 O17 H17 109(2)
C41 C36 C35 125.1(5)
C41 C36 C37 117.8(6)
C37 C36 C35 117.1(5)
C10 C9 H9 119.7
C8 C9 C10 120.7(6)
C8 C9 H9 119.7
C26 N2 Cu3 105.0(3)
C26 N2 C18 112.1(4)
C3 N2 Cu3 104.0(3)
C3 N2 C26 112.2(4)
C3 N2 C18 109.7(4)
C18 N2 Cu3 113.6(3)
C55 C50 C49 124.1(5)
C51 C50 C55 117.4(5)
C51 C50 C49 118.4(5)
C46 C47 H47 120.8
C48 C47 H47 120.8
C48 C47 C46 118.5(6)
N8 C58 C57 114.9(5)
N8 C58 C59 120.3(6)
C59 C58 C57 124.8(6)
C6 C7 H7 120.5
C8 C7 H7 120.5
C8 C7 C6 119.0(6)
O2 C11 C10 115.8(5)
O3 C11 O2 122.9(5)
O3 C11 C10 121.3(5)
C54 C53 H53 120.6
C52 C53 H53 120.6
C52 C53 C54 118.9(5)
C24 C23 H23 119.6
C22 C23 C24 120.8(6)
C22 C23 H23 119.6
C29 C30 H30 121.0
C31 C30 C29 118.0(6)
C31 C30 H30 121.0
C36 C41 C42 124.1(5)
C36 C41 C40 120.0(5)
C40 C41 C42 115.9(6)
C21 C20 H20 119.1
C21 C20 C19 121.8(6)
C19 C20 H20 119.1
O10 C56 O9 125.1(5)
O10 C56 C55 114.3(4)
O9 C56 C55 120.6(5)
C50 C55 C56 122.3(5)
C54 C55 C50 119.9(5)
C54 C55 C56 117.4(5)
C1 C3 H3A 110.1
C1 C3 H3B 110.1
N2 C3 C1 108.2(4)
N2 C3 H3A 110.1
N2 C3 H3B 110.1
H3A C3 H3B 108.4
C24 C19 C20 117.9(5)
C24 C19 C18 124.3(5)
C20 C19 C18 117.7(5)
N5 C35 C36 115.2(4)
N5 C35 H35A 108.5
N5 C35 H35B 108.5
C36 C35 H35A 108.5
C36 C35 H35B 108.5
H35A C35 H35B 107.5
C62 C61 H61 120.8
C62 C61 C60 118.3(6)
C60 C61 H61 120.8
C7 C6 H6 118.8
C7 C6 C5 122.4(6)
C5 C6 H6 118.8
C29 C28 H28 120.6
C29 C28 C27 118.8(6)
C27 C28 H28 120.6
N3 C13 C12 115.7(5)
N3 C13 C14 122.7(6)
C14 C13 C12 121.5(6)
C36 C37 H37 119.1
C38 C37 C36 121.9(6)
C38 C37 H37 119.1
C50 C51 H51 119.0
C52 C51 C50 122.0(6)
C52 C51 H51 119.0
N1 C2 C1 109.9(4)
N1 C2 H2A 109.7
N1 C2 H2B 109.7
C1 C2 H2A 109.7
C1 C2 H2B 109.7
H2A C2 H2B 108.2
O12 C63 O11 117.9(6)
O13 C63 O12 121.0(6)
O13 C63 O11 121.1(6)
C53 C54 H54 119.4
C55 C54 C53 121.2(5)
C55 C54 H54 119.4
N8 C62 C61 122.2(6)
N8 C62 H62 118.9
C61 C62 H62 118.9
C10 C5 C4 125.5(5)
C6 C5 C10 117.5(5)
C6 C5 C4 117.0(5)
N1 C12 C13 109.6(5)
N1 C12 H12A 109.7
N1 C12 H12B 109.7
C13 C12 H12A 109.7
C13 C12 H12B 109.7
H12A C12 H12B 108.2
N1 C4 H4A 108.6
N1 C4 H4B 108.6
C5 C4 N1 114.5(4)
C5 C4 H4A 108.6
C5 C4 H4B 108.6
H4A C4 H4B 107.6
C41 C40 H40 119.5
C39 C40 C41 121.0(7)
C39 C40 H40 119.5
C13 C14 H14 121.4
C15 C14 C13 117.1(7)
C15 C14 H14 121.4
N4 C31 C30 122.4(6)
N4 C31 H31 118.8
C30 C31 H31 118.8
N5 C43 C44 109.5(4)
N5 C43 H43A 109.8
N5 C43 H43B 109.8
C44 C43 H43A 109.8
C44 C43 H43B 109.8
H43A C43 H43B 108.2
N4 C27 C26 115.1(5)
N4 C27 C28 121.4(6)
C28 C27 C26 123.5(5)
C53 C52 C51 120.5(5)
C53 C52 H52 119.7
C51 C52 H52 119.7
C47 C46 H46 120.0
C45 C46 C47 120.0(6)
C45 C46 H46 120.0
C21 C22 C23 119.6(6)
C21 C22 H22 120.2
C23 C22 H22 120.2
N6 C49 H49A 108.8
N6 C49 H49B 108.8
C50 C49 N6 113.8(4)
C50 C49 H49A 108.8
C50 C49 H49B 108.8
H49A C49 H49B 107.7
C17 C16 H16 120.6
C15 C16 H16 120.6
C15 C16 C17 118.8(7)
C9 C8 H8 119.9
C7 C8 C9 120.2(6)
C7 C8 H8 119.9
C37 C38 H38 119.8
C37 C38 C39 120.3(6)
C39 C38 H38 119.8
N6 C57 C58 109.5(5)
N6 C57 H57A 109.8
N6 C57 H57B 109.8
C58 C57 H57A 109.8
C58 C57 H57B 109.8
H57A C57 H57B 108.2
C44 C45 H45 120.8
C46 C45 C44 118.4(6)
C46 C45 H45 120.8
N2 C18 C19 115.0(4)
N2 C18 H18A 108.5
N2 C18 H18B 108.5
C19 C18 H18A 108.5
C19 C18 H18B 108.5
H18A C18 H18B 107.5
C40 C39 H39 120.6
C38 C39 C40 118.8(7)
C38 C39 H39 120.6
N7 C48 C47 122.6(6)
N7 C48 H48 118.7
C47 C48 H48 118.7
C58 C59 H59 120.2
C58 C59 C60 119.6(7)
C60 C59 H59 120.2
N3 C17 C16 121.1(7)
N3 C17 H17A 119.4
C16 C17 H17A 119.4
C14 C15 H15 119.7
C16 C15 C14 120.6(6)
C16 C15 H15 119.7
C61 C60 C59 119.3(6)
C61 C60 H60 120.3
C59 C60 H60 120.3
O17 C65 H65A 109.5
O17 C65 H65B 109.5
O17 C65 H65C 109.5
H65A C65 H65B 109.5
H65A C65 H65C 109.5
H65B C65 H65C 109.5
C66 O18 H18 109.5
C67 O19 H19 118.7
O18 C66 H66A 109.5
O18 C66 H66B 109.5
O18 C66 H66C 109.5
H66A C66 H66B 109.5
H66A C66 H66C 109.5
H66B C66 H66C 109.5
O19 C67 H67A 109.5
O19 C67 H67B 109.5
O19 C67 H67C 109.5
H67A C67 H67B 109.5
H67A C67 H67C 109.5
H67B C67 H67C 109.5

loop_
_geom_bond_atom_site_label_1
_geom_bond_atom_site_label_2
_geom_bond_distance
Cu2 O4 1.968(3)
Cu2 O7 1.935(3)
Cu2 O2 1.903(4)
Cu2 O9 1.983(4)
Cu4 O7 2.339(4)
Cu4 O6 1.919(3)
Cu4 O5 1.947(4)
Cu4 N7 1.985(4)
Cu4 N5 2.028(4)
Cu5 O6 1.946(4)
Cu5 O14 1.973(4)
Cu5 O9 2.323(4)
Cu5 N6 2.015(4)
Cu5 N8 1.972(5)
Cu3 O4 2.298(3)
Cu3 O1 1.963(4)
Cu3 N4 1.994(5)
Cu3 O11 1.979(4)
Cu3 N2 2.001(5)
Cu1 O1 1.960(4)
Cu1 O10 1.952(4)
Cu1 O2 2.344(4)
Cu1 N3 1.997(5)
Cu1 N1 2.004(5)
Cu1 O17 2.435(5)
O4 C25 1.278(6)
O7 C42 1.297(7)
O1 C1 1.423(7)
O6 C32 1.444(6)
O5 C25 1.232(6)
O10 C56 1.247(6)
O2 C11 1.300(6)
O14 C64 1.282(6)
O9 C56 1.279(6)
N4 C31 1.338(8)
N4 C27 1.343(7)
O3 C11 1.232(7)
O8 C42 1.232(7)
N7 C44 1.338(7)
N7 C48 1.350(7)
O12 C63 1.241(8)
O11 C63 1.245(7)
O16 C64 1.223(7)
N3 C13 1.326(8)
N3 C17 1.347(8)
N5 C33 1.490(7)
N5 C35 1.498(7)
N5 C43 1.493(7)
N1 C2 1.492(7)
N1 C12 1.483(7)
N1 C4 1.518(7)
N6 C34 1.488(7)
N6 C49 1.512(7)
N6 C57 1.473(8)
C64 O15 1.233(7)
C1 H1 0.9800
C1 C3 1.535(7)
C1 C2 1.533(8)
C44 C43 1.495(8)
C44 C45 1.408(8)
C24 C25 1.514(7)
C24 C23 1.402(8)
C24 C19 1.398(8)
N8 C58 1.338(8)
N8 C62 1.341(8)
C42 C41 1.505(8)
C10 C9 1.399(7)
C10 C11 1.501(8)
C10 C5 1.399(8)
C26 H26A 0.9700
C26 H26B 0.9700
C26 N2 1.488(7)
C26 C27 1.496(8)
C32 H32 0.9800
C32 C34 1.506(8)
C32 C33 1.533(7)
C34 H34A 0.9700
C34 H34B 0.9700
C29 H29 0.9300
C29 C30 1.385(9)
C29 C28 1.378(9)
C33 H33A 0.9700
C33 H33B 0.9700
C21 H21 0.9300
C21 C20 1.378(9)
C21 C22 1.376(9)
O17 H17 0.850(10)
O17 C65 1.397(10)
C36 C41 1.399(9)
C36 C35 1.510(8)
C36 C37 1.402(8)
C9 H9 0.9300
C9 C8 1.382(8)
N2 C3 1.480(7)
N2 C18 1.504(7)
C50 C55 1.414(8)
C50 C51 1.395(8)
C50 C49 1.501(7)
C47 H47 0.9300
C47 C46 1.393(10)
C47 C48 1.369(8)
C58 C57 1.510(9)
C58 C59 1.376(9)
C7 H7 0.9300
C7 C6 1.393(9)
C7 C8 1.372(10)
C53 H53 0.9300
C53 C54 1.399(8)
C53 C52 1.371(9)
C23 H23 0.9300
C23 C22 1.386(8)
C30 H30 0.9300
C30 C31 1.376(8)
C41 C40 1.403(9)
C20 H20 0.9300
C20 C19 1.402(7)
C56 C55 1.499(8)
C55 C54 1.386(8)
C3 H3A 0.9700
C3 H3B 0.9700
C19 C18 1.510(8)
C35 H35A 0.9700
C35 H35B 0.9700
C61 H61 0.9300
C61 C62 1.366(9)
C61 C60 1.377(11)
C6 H6 0.9300
C6 C5 1.394(8)
C28 H28 0.9300
C28 C27 1.380(8)
C13 C12 1.510(9)
C13 C14 1.401(8)
C37 H37 0.9300
C37 C38 1.380(10)
C51 H51 0.9300
C51 C52 1.381(9)
C2 H2A 0.9700
C2 H2B 0.9700
C63 O13 1.240(8)
C54 H54 0.9300
C62 H62 0.9300
C5 C4 1.513(8)
C12 H12A 0.9700
C12 H12B 0.9700
C4 H4A 0.9700
C4 H4B 0.9700
C40 H40 0.9300
C40 C39 1.393(10)
C14 H14 0.9300
C14 C15 1.385(10)
C31 H31 0.9300
C43 H43A 0.9700
C43 H43B 0.9700
C52 H52 0.9300
C46 H46 0.9300
C46 C45 1.371(10)
C22 H22 0.9300
C49 H49A 0.9700
C49 H49B 0.9700
C16 H16 0.9300
C16 C17 1.399(8)
C16 C15 1.365(11)
C8 H8 0.9300
C38 H38 0.9300
C38 C39 1.387(12)
C57 H57A 0.9700
C57 H57B 0.9700
C45 H45 0.9300
C18 H18A 0.9700
C18 H18B 0.9700
C39 H39 0.9300
C48 H48 0.9300
C59 H59 0.9300
C59 C60 1.385(11)
C17 H17A 0.9300
C15 H15 0.9300
C60 H60 0.9300
C65 H65A 0.9600
C65 H65B 0.9600
C65 H65C 0.9600
O18 H18 0.8200
O18 C66 1.403(12)
O19 H19 1.1265
O19 C67 1.38(2)
C66 H66A 0.9600
C66 H66B 0.9600
C66 H66C 0.9600
C67 H67A 0.9600
C67 H67B 0.9600
C67 H67C 0.9600

loop_
_geom_torsion_atom_site_label_1
_geom_torsion_atom_site_label_2
_geom_torsion_atom_site_label_3
_geom_torsion_atom_site_label_4
_geom_torsion
Cu2 O4 C25 O5 -22.0(8)
Cu2 O4 C25 C24 158.0(4)
Cu2 O7 C42 O8 10.2(8)
Cu2 O7 C42 C41 -169.4(4)
Cu2 O2 C11 O3 15.6(8)
Cu2 O2 C11 C10 -164.5(3)
Cu2 O9 C56 O10 -21.1(7)
Cu2 O9 C56 C55 157.5(4)
Cu4 O7 C42 O8 -125.5(5)
Cu4 O7 C42 C41 54.9(6)
Cu4 O6 C32 C34 145.6(3)
Cu4 O6 C32 C33 25.9(5)
Cu4 O5 C25 O4 23.0(9)
Cu4 O5 C25 C24 -156.9(4)
Cu4 N7 C44 C43 -8.8(6)
Cu4 N7 C44 C45 175.0(5)
Cu4 N7 C48 C47 -175.2(5)
Cu4 N5 C33 C32 40.5(5)
Cu4 N5 C35 C36 64.8(5)
Cu4 N5 C43 C44 -38.3(5)
Cu5 O6 C32 C34 -30.6(5)
Cu5 O6 C32 C33 -150.3(4)
Cu5 O14 C64 O16 7.8(6)
Cu5 O14 C64 O15 -171.1(4)
Cu5 O9 C56 O10 159.3(4)
Cu5 O9 C56 C55 -22.1(6)
Cu5 N6 C34 C32 -46.4(5)
Cu5 N6 C49 C50 -70.5(5)
Cu5 N6 C57 C58 40.4(5)
Cu5 N8 C58 C57 4.6(6)
Cu5 N8 C58 C59 -175.8(5)
Cu5 N8 C62 C61 176.3(4)
Cu3 O4 C25 O5 162.4(4)
Cu3 O4 C25 C24 -17.7(7)
Cu3 O1 C1 C3 -26.3(5)
Cu3 O1 C1 C2 -146.0(3)
Cu3 N4 C31 C30 -178.2(4)
Cu3 N4 C27 C26 -2.8(6)
Cu3 N4 C27 C28 176.6(4)
Cu3 O11 C63 O12 6.5(6)
Cu3 O11 C63 O13 -172.1(5)
Cu3 N2 C3 C1 -45.0(4)
Cu3 N2 C18 C19 -66.0(5)
Cu1 O1 C1 C3 142.3(3)
Cu1 O1 C1 C2 22.6(5)
Cu1 O10 C56 O9 29.4(8)
Cu1 O10 C56 C55 -149.3(4)
Cu1 O2 C11 O3 -125.9(5)
Cu1 O2 C11 C10 54.0(6)
Cu1 N3 C13 C12 -5.0(6)
Cu1 N3 C13 C14 179.2(4)
Cu1 N3 C17 C16 177.4(4)
Cu1 N1 C2 C1 45.6(5)
Cu1 N1 C12 C13 -34.6(5)
Cu1 N1 C4 C5 69.1(5)
O7 C42 C41 C36 18.6(8)
O7 C42 C41 C40 -161.7(6)
O1 C1 C3 N2 48.6(5)
O1 C1 C2 N1 -47.8(6)
O6 C32 C34 N6 52.6(5)
O6 C32 C33 N5 -45.5(6)
O10 C56 C55 C50 138.8(5)
O10 C56 C55 C54 -33.6(7)
O9 C56 C55 C50 -40.0(7)
O9 C56 C55 C54 147.6(5)
O8 C42 C41 C36 -161.0(6)
O8 C42 C41 C40 18.7(9)
N7 C44 C43 N5 32.5(7)
N7 C44 C45 C46 0.7(9)
N3 C13 C12 N1 27.1(7)
N3 C13 C14 C15 4.2(9)
C44 N7 C48 C47 -0.1(9)
C24 C23 C22 C21 -1.4(9)
C24 C19 C18 N2 87.3(6)
C25 C24 C23 C22 174.9(5)
C25 C24 C19 C20 -172.6(5)
C25 C24 C19 C18 5.1(8)
N8 C58 C57 N6 -31.4(7)
N8 C58 C59 C60 -0.1(10)
C42 C41 C40 C39 -177.9(8)
C10 C9 C8 C7 1.9(9)
C10 C5 C4 N1 -82.2(7)
C26 N2 C3 C1 -158.0(4)
C26 N2 C18 C19 52.9(6)
C34 N6 C49 C50 175.1(5)
C34 N6 C57 C58 151.7(5)
C34 C32 C33 N5 -164.5(4)
C29 C30 C31 N4 0.8(8)
C29 C28 C27 N4 2.2(8)
C29 C28 C27 C26 -178.4(5)
C33 N5 C35 C36 -178.7(4)
C33 N5 C43 C44 -150.1(5)
C33 C32 C34 N6 172.8(4)
C21 C20 C19 C24 -2.4(8)
C21 C20 C19 C18 179.7(5)
C36 C41 C40 C39 1.7(12)
C36 C37 C38 C39 -1.9(12)
C9 C10 C11 O2 -164.6(5)
C9 C10 C11 O3 15.3(8)
C9 C10 C5 C6 -3.6(8)
C9 C10 C5 C4 179.1(5)
N2 C26 C27 N4 -24.4(6)
N2 C26 C27 C28 156.3(5)
C50 C55 C54 C53 1.4(8)
C50 C51 C52 C53 0.8(10)
C47 C46 C45 C44 0.3(10)
C58 N8 C62 C61 1.6(9)
C58 C59 C60 C61 -0.6(11)
C7 C6 C5 C10 3.3(8)
C7 C6 C5 C4 -179.1(5)
C11 C10 C9 C8 -174.9(5)
C11 C10 C5 C6 172.1(5)
C11 C10 C5 C4 -5.2(8)
C23 C24 C25 O4 144.0(5)
C23 C24 C25 O5 -36.1(7)
C23 C24 C19 C20 1.7(7)
C23 C24 C19 C18 179.4(5)
C30 C29 C28 C27 0.6(9)
C41 C36 C35 N5 -83.3(7)
C41 C36 C37 C38 4.6(10)
C41 C40 C39 C38 1.1(14)
C20 C21 C22 C23 0.7(9)
C20 C19 C18 N2 -95.0(6)
C56 C55 C54 C53 174.0(5)
C55 C50 C51 C52 -2.6(9)
C55 C50 C49 N6 86.1(7)
C3 C1 C2 N1 -167.9(4)
C3 N2 C18 C19 178.2(4)
C19 C24 C25 O4 -41.5(7)
C19 C24 C25 O5 138.4(5)
C19 C24 C23 C22 0.2(8)
C35 N5 C33 C32 -83.1(5)
C35 N5 C43 C44 87.0(5)
C35 C36 C41 C42 -4.0(9)
C35 C36 C41 C40 176.4(6)
C35 C36 C37 C38 -176.1(6)
C6 C7 C8 C9 -2.2(9)
C6 C5 C4 N1 100.5(6)
C28 C29 C30 C31 -2.0(9)
C13 N3 C17 C16 0.7(8)
C13 C14 C15 C16 -1.9(10)
C37 C36 C41 C42 175.2(6)
C37 C36 C41 C40 -4.5(9)
C37 C36 C35 N5 97.5(6)
C37 C38 C39 C40 -1.0(14)
C51 C50 C55 C56 -170.8(5)
C51 C50 C55 C54 1.5(8)
C51 C50 C49 N6 -96.5(6)
C2 N1 C12 C13 -144.7(5)
C2 N1 C4 C5 -177.4(5)
C2 C1 C3 N2 169.2(4)
C54 C53 C52 C51 2.2(10)
C62 N8 C58 C57 -180.0(5)
C62 N8 C58 C59 -0.3(9)
C62 C61 C60 C59 1.8(11)
C5 C10 C9 C8 1.1(8)
C5 C10 C11 O2 19.6(8)
C5 C10 C11 O3 -160.5(5)
C12 N1 C2 C1 159.4(5)
C12 N1 C4 C5 -53.4(6)
C12 C13 C14 C15 -171.3(6)
C4 N1 C2 C1 -77.4(5)
C4 N1 C12 C13 92.9(5)
C14 C13 C12 N1 -157.1(5)
C31 N4 C27 C26 177.1(5)
C31 N4 C27 C28 -3.5(8)
C43 N5 C33 C32 153.3(4)
C43 N5 C35 C36 -54.6(6)
C43 C44 C45 C46 -175.2(6)
C27 N4 C31 C30 2.0(8)
C27 C26 N2 Cu3 38.0(5)
C27 C26 N2 C3 150.3(4)
C27 C26 N2 C18 -85.8(5)
C52 C53 C54 C55 -3.3(9)
C46 C47 C48 N7 1.0(11)
C22 C21 C20 C19 1.3(9)
C49 N6 C34 C32 76.1(5)
C49 N6 C57 C58 -85.1(6)
C49 C50 C55 C56 6.6(8)
C49 C50 C55 C54 178.8(5)
C49 C50 C51 C52 179.9(6)
C8 C7 C6 C5 -0.4(9)
C57 N6 C34 C32 -158.6(5)
C57 N6 C49 C50 48.5(6)
C57 C58 C59 C60 179.5(7)
C45 C44 C43 N5 -151.3(5)
C18 N2 C3 C1 76.8(5)
C48 N7 C44 C43 175.4(5)
C48 N7 C44 C45 -0.8(9)
C48 C47 C46 C45 -1.1(11)
C59 C58 C57 N6 149.0(6)
C17 N3 C13 C12 172.1(5)
C17 N3 C13 C14 -3.6(8)
C17 C16 C15 C14 -0.8(10)
C15 C16 C17 N3 1.5(9)
C60 C61 C62 N8 -2.3(10)

loop_
_platon_squeeze_void_nr
_platon_squeeze_void_average_x
_platon_squeeze_void_average_y
_platon_squeeze_void_average_z
_platon_squeeze_void_volume
_platon_squeeze_void_count_electrons
_platon_squeeze_void_content
1 -0.165 0.311 0.744 79 39 'C H4 O; 2 (H2 O)'
2 0.164 0.689 0.256 79 39 'C H4 O; 2 (H2 O)'
3 0.295 0.406 -0.031 53 23 'C H4 O; 0.5 (H2 O)'
4 0.443 0.451 0.418 17 1 ' '
5 0.557 0.549 0.582 17 1 ' '
6 0.704 0.594 0.031 53 23 'C H4 O; 0.5 (H2 O)'
